data_7044896
loop_
_publ_author_name
'Pirovano, Paolo'
'Berry, Abigail R.'
'Swart, Marcel'
'McDonald, Aidan R.'

_publ_section_title
;
 Indirect evidence for a Ni<sup>III</sup>-oxyl oxidant in the reaction of
 a Ni<sup>II</sup> complex with peracid.
;
_journal_issue 1
_journal_name_full 'Dalton transactions (Cambridge, England : 2003)'
_journal_page_first 246
_journal_page_last 250
_journal_paper_doi 10.1039/c7dt03316h
_journal_volume 47
_journal_year 2017
_chemical_absolute_configuration ad
_chemical_formula_moiety 'C31 H37 N3 O2, C2 H6 O'
_chemical_formula_sum 'C33 H43 N3 O3'
_chemical_formula_weight 529.70
_space_group_crystal_system hexagonal
_space_group_IT_number 170
_space_group_name_Hall 'P 65'
_space_group_name_H-M_alt 'P 65'
_symmetry_space_group_name_Hall 'P 65'
_symmetry_space_group_name_H-M 'P 65'
_atom_sites_solution_hydrogens geom
_atom_sites_solution_primary dual
_audit_creation_date 2016-09-16
_audit_creation_method
;
Olex2 1.2
(compiled 2016.09.09 svn.r3337 for OlexSys, GUI svn.r5227)
;
_audit_update_record
;
2017-07-26 deposited with the CCDC.
2017-11-28 downloaded from the CCDC.
;
_cell_angle_alpha 90
_cell_angle_beta 90
_cell_angle_gamma 120
_cell_formula_units_Z 6
_cell_length_a 8.7435(4)
_cell_length_b 8.7435(4)
_cell_length_c 69.045(3)
_cell_measurement_reflns_used 5368
_cell_measurement_temperature 100(2)
_cell_measurement_theta_max 66.28
_cell_measurement_theta_min 3.84
_cell_volume 4571.2(4)
_computing_cell_refinement 'SAINT V8.35A (Buker, 2016)'
_computing_data_collection 'APEX 3 (Bruker, 2015) '
_computing_data_reduction 'SAINT V8.35A (Buker, 2016)'
_computing_molecular_graphics 'Olex2 (Dolomanov et al., 2009)'
_computing_publication_material 'Olex2 (Dolomanov et al., 2009)'
_computing_structure_refinement 'XL (Sheldrick, 2008)'
_computing_structure_solution 'XT (Sheldrick, 2015)'
_diffrn_ambient_temperature 100.0
_diffrn_detector 'Bruker APEX2 area detector'
_diffrn_detector_area_resol_mean 7.9
_diffrn_detector_type 'CCD area detector'
_diffrn_measured_fraction_theta_full 1.000
_diffrn_measured_fraction_theta_max 0.997
_diffrn_measurement_device 'kappa diffractometer'
_diffrn_measurement_device_type 'Bruker SMART APEX2 area detector'
_diffrn_measurement_method '\w and \f scans'
_diffrn_radiation_monochromator 'mirror optics'
_diffrn_radiation_probe x-ray
_diffrn_radiation_type CuK\a
_diffrn_radiation_wavelength 1.54178
_diffrn_reflns_av_R_equivalents 0.0588
_diffrn_reflns_av_unetI/netI 0.0715
_diffrn_reflns_Laue_measured_fraction_full 1.000
_diffrn_reflns_Laue_measured_fraction_max 0.997
_diffrn_reflns_limit_h_max 10
_diffrn_reflns_limit_h_min -10
_diffrn_reflns_limit_k_max 10
_diffrn_reflns_limit_k_min -10
_diffrn_reflns_limit_l_max 82
_diffrn_reflns_limit_l_min -82
_diffrn_reflns_number 26441
_diffrn_reflns_point_group_measured_fraction_full 0.999
_diffrn_reflns_point_group_measured_fraction_max 0.994
_diffrn_reflns_theta_full 67.679
_diffrn_reflns_theta_max 68.386
_diffrn_reflns_theta_min 3.841
_diffrn_source 'microfocus sealed X-ray tube'
_diffrn_source_type 'Incoatec I\ms'
_diffrn_standards_number 0
_exptl_absorpt_coefficient_mu 0.581
_exptl_absorpt_correction_T_max 0.7531
_exptl_absorpt_correction_T_min 0.5659
_exptl_absorpt_correction_type multi-scan
_exptl_absorpt_process_details
;
SADABS-2014/5 (Bruker,2014/5) was used for absorption correction.
wR2(int) was 0.0936 before and 0.0731 after correction.
The Ratio of minimum to maximum transmission is 0.7514.
The \l/2 correction factor is Not present.
;
_exptl_crystal_colour 'clear light yellow'
_exptl_crystal_colour_lustre clear
_exptl_crystal_colour_modifier light
_exptl_crystal_colour_primary yellow
_exptl_crystal_density_diffrn 1.155
_exptl_crystal_description 'hexagonal plate'
_exptl_crystal_F_000 1716
_exptl_crystal_recrystallization_method 'crystallized from EtOH in an NMR tube'
_exptl_crystal_size_max 0.21
_exptl_crystal_size_mid 0.19
_exptl_crystal_size_min 0.04
_refine_diff_density_max 0.256
_refine_diff_density_min -0.227
_refine_diff_density_rms 0.038
_refine_ls_abs_structure_details
;
 Flack x determined using 1992 quotients [(I+)-(I-)]/[(I+)+(I-)]
 (Parsons, Flack and Wagner, Acta Cryst. B69 (2013) 249-259).
;
_refine_ls_abs_structure_Flack 0.13(17)
_refine_ls_extinction_method none
_refine_ls_goodness_of_fit_ref 1.031
_refine_ls_hydrogen_treatment constr
_refine_ls_matrix_type full
_refine_ls_number_parameters 384
_refine_ls_number_reflns 5575
_refine_ls_number_restraints 8
_refine_ls_restrained_S_all 1.035
_refine_ls_R_factor_all 0.0653
_refine_ls_R_factor_gt 0.0577
_refine_ls_shift/su_max 0.000
_refine_ls_shift/su_mean 0.000
_refine_ls_structure_factor_coef Fsqd
_refine_ls_weighting_details 'w=1/[\s^2^(Fo^2^)+(0.0688P)^2^+0.9525P] where P=(Fo^2^+2Fc^2^)/3'
_refine_ls_weighting_scheme calc
_refine_ls_wR_factor_gt 0.1461
_refine_ls_wR_factor_ref 0.1516
_reflns_Friedel_coverage 0.976
_reflns_Friedel_fraction_full 0.997
_reflns_Friedel_fraction_max 0.991
_reflns_number_gt 4864
_reflns_number_total 5575
_reflns_threshold_expression 'I > 2\s(I)'
_cod_data_source_file c7dt03316h2.cif
_cod_data_source_block tcd590b
_cod_depositor_comments 'Adding full bibliography for 7044896--7044898.cif.'
_cod_original_cell_volume 4571.2(5)
_cod_database_code 7044896
_shelx_space_group_comment
;
The symmetry employed for this shelxl refinement is uniquely defined
by the following loop, which should always be used as a source of
symmetry information in preference to the above space-group names.
They are only intended as comments.
;
_shelx_estimated_absorpt_t_max 0.977
_shelx_estimated_absorpt_t_min 0.888
_olex2_refinement_description
;
1. Fixed Uiso
 At 1.2 times of:
  All C(H) groups, All C(H,H) groups, All N(H) groups
 At 1.5 times of:
  All C(H,H,H) groups, All O(H,H) groups
2. Restrained distances
 C16-C16A
 0.3 with sigma of 0.01
 C19-C19A
 0.4 with sigma of 0.01
 C16A-C11 \\sim C16-C11
 with sigma of 0.002
 O37-C38 \\sim O37-C38A
 with sigma of 0.002
 C39A-C38A \\sim C39-C38
 with sigma of 0.002
 C20-C19 \\sim C20A-C19A
 with sigma of 0.01
 C21-C19 \\sim C21A-C19A
 with sigma of 0.01
3. Uiso/Uaniso restraints and constraints
Uanis(C16A) = Uanis(C17A) = Uanis(C18A) = Uanis(C17) = Uanis(C16) = Uanis(C18)
Uanis(C19A) = Uanis(C20A) = Uanis(C21A) = Uanis(C19) = Uanis(C20) = Uanis(C21)
Uanis(C38A) = Uanis(C39A) = Uanis(C38) = Uanis(C39)
4. Others
 Sof(H34A)=Sof(C35A)=Sof(H35A)=Sof(H35B)=Sof(H35C)=Sof(C36A)=Sof(H36A)=
 Sof(H36B)=Sof(H36C)=1-FVAR(1)
 Sof(H34)=Sof(C36)=Sof(H36D)=Sof(H36E)=Sof(H36F)=Sof(C35)=Sof(H35D)=Sof(H35E)=
 Sof(H35F)=FVAR(1)
 Sof(C16A)=Sof(H16A)=Sof(C17A)=Sof(H17A)=Sof(H17B)=Sof(H17C)=Sof(C18A)=
 Sof(H18A)=Sof(H18B)=Sof(H18C)=1-FVAR(2)
 Sof(C17)=Sof(H17D)=Sof(H17E)=Sof(H17F)=Sof(C16)=Sof(H16)=Sof(C18)=Sof(H18D)=
 Sof(H18E)=Sof(H18F)=FVAR(2)
 Sof(C19A)=Sof(H19A)=Sof(C20A)=Sof(H20A)=Sof(H20B)=Sof(H20C)=Sof(C21A)=
 Sof(H21A)=Sof(H21B)=Sof(H21C)=1-FVAR(3)
 Sof(C19)=Sof(H19)=Sof(C20)=Sof(H20D)=Sof(H20E)=Sof(H20F)=Sof(C21)=Sof(H21D)=
 Sof(H21E)=Sof(H21F)=FVAR(3)
 Sof(H37A)=Sof(C38A)=Sof(H38A)=Sof(H38B)=Sof(C39A)=Sof(H39A)=Sof(H39B)=
 Sof(H39C)=1-FVAR(4)
 Sof(H37)=Sof(C38)=Sof(H38C)=Sof(H38D)=Sof(C39)=Sof(H39D)=Sof(H39E)=Sof(H39F)=
 FVAR(4)
5.a Ternary CH refined with riding coordinates:
 C34(H34A), C34(H34), C16A(H16A), C19A(H19A), C16(H16), C19(H19)
5.b Secondary CH2 refined with riding coordinates:
 C38A(H38A,H38B), C38(H38C,H38D)
5.c Aromatic/amide H refined with riding coordinates:
 C3(H3), C4(H4), C5(H5), C12(H12), C13(H13), C14(H14), C27(H27), C28(H28),
 C29(H29), N9(H9)
5.d Tetrahedral OH refined with riding coordinates:
 O37(H37A), O37(H37)
5.e Idealised Me refined as rotating group:
 C32(H32A,H32B,H32C), C33(H33A,H33B,H33C), C17A(H17A,H17B,H17C), C18A(H18A,
 H18B,H18C), C20A(H20A,H20B,H20C), C21A(H21A,H21B,H21C), C35A(H35A,H35B,H35C),
 C36A(H36A,H36B,H36C), C39A(H39A,H39B,H39C), C36(H36D,H36E,H36F), C17(H17D,H17E,
 H17F), C18(H18D,H18E,H18F), C20(H20D,H20E,H20F), C21(H21D,H21E,H21F), C35(H35D,
 H35E,H35F), C39(H39D,H39E,H39F)
;
_shelx_shelxl_version_number 2014/7
_olex2_exptl_crystal_mounting_method 'mounted in oil on a MItegen holder'
_olex2_submission_original_sample_id PP499
_olex2_submission_special_instructions 'No special instructions were received'

loop_
_space_group_symop_operation_xyz
'x, y, z'
'-y, x-y, z+2/3'
'-x+y, -x, z+1/3'
'-x, -y, z+1/2'
'y, -x+y, z+1/6'
'x-y, x, z+5/6'

loop_
_atom_site_label
_atom_site_type_symbol
_atom_site_fract_x
_atom_site_fract_y
_atom_site_fract_z
_atom_site_U_iso_or_equiv
_atom_site_adp_type
_atom_site_occupancy
_atom_site_site_symmetry_order
_atom_site_calc_flag
_atom_site_refinement_flags_posn
_atom_site_refinement_flags_occupancy
_atom_site_disorder_assembly
_atom_site_disorder_group
C2 C 0.3481(6) 0.8831(6) 0.49310(6) 0.0428(9) Uani 1 1 d . . . .
C3 C 0.4920(6) 0.8572(6) 0.49544(6) 0.0497(10) Uani 1 1 d . . . .
H3 H 0.5789 0.8920 0.4856 0.060 Uiso 1 1 calc R . . .
C4 C 0.5063(6) 0.7806(7) 0.51224(7) 0.0518(11) Uani 1 1 d . . . .
H4 H 0.6040 0.7631 0.5142 0.062 Uiso 1 1 calc R . . .
C5 C 0.3755(6) 0.7293(6) 0.52628(6) 0.0484(10) Uani 1 1 d . . . .
H5 H 0.3824 0.6775 0.5381 0.058 Uiso 1 1 calc R . . .
C6 C 0.2349(5) 0.7559(6) 0.52250(5) 0.0399(8) Uani 1 1 d . . . .
C7 C 0.0916(6) 0.7026(6) 0.53742(6) 0.0438(9) Uani 1 1 d . . . .
C10 C -0.1898(6) 0.6811(6) 0.54483(6) 0.0468(10) Uani 1 1 d . . . .
C11 C -0.1785(6) 0.8205(7) 0.55576(7) 0.0543(11) Uani 1 1 d D . . .
C12 C -0.3183(7) 0.7849(8) 0.56793(7) 0.0607(12) Uani 1 1 d . . . .
H12 H -0.3145 0.8773 0.5755 0.073 Uiso 1 1 calc R . . .
C13 C -0.4632(7) 0.6173(8) 0.56919(7) 0.0596(13) Uani 1 1 d . . . .
H13 H -0.5582 0.5960 0.5775 0.071 Uiso 1 1 calc R . . .
C14 C -0.4713(6) 0.4813(7) 0.55852(7) 0.0576(12) Uani 1 1 d . . . .
H14 H -0.5714 0.3664 0.5597 0.069 Uiso 1 1 calc R . . .
C15 C -0.3349(6) 0.5089(7) 0.54591(7) 0.0546(11) Uani 1 1 d . . . .
C22 C 0.3316(5) 0.9729(6) 0.47572(6) 0.0428(9) Uani 1 1 d . . . .
C25 C 0.2340(7) 1.1347(6) 0.45879(7) 0.0498(10) Uani 1 1 d . . . .
C26 C 0.3357(7) 1.1463(6) 0.44267(6) 0.0526(11) Uani 1 1 d . . . .
C27 C 0.3556(8) 1.2612(8) 0.42754(8) 0.0700(15) Uani 1 1 d . . . .
H27 H 0.4231 1.2689 0.4164 0.084 Uiso 1 1 calc R . . .
C28 C 0.2762(10) 1.3631(8) 0.42890(9) 0.0813(18) Uani 1 1 d . . . .
H28 H 0.2895 1.4416 0.4187 0.098 Uiso 1 1 calc R . . .
C29 C 0.1791(10) 1.3521(7) 0.44480(9) 0.0763(17) Uani 1 1 d . . . .
H29 H 0.1264 1.4243 0.4453 0.092 Uiso 1 1 calc R . . .
C30 C 0.1534(7) 1.2395(7) 0.46030(7) 0.0578(11) Uani 1 1 d . . . .
C31 C 0.4138(7) 1.0278(7) 0.44213(6) 0.0536(11) Uani 1 1 d . . . .
C32 C 0.2873(7) 0.8471(7) 0.43415(7) 0.0575(12) Uani 1 1 d . . . .
H32A H 0.1772 0.7946 0.4416 0.086 Uiso 1 1 calc GR . . .
H32B H 0.3404 0.7717 0.4351 0.086 Uiso 1 1 calc GR . . .
H32C H 0.2623 0.8576 0.4205 0.086 Uiso 1 1 calc GR . . .
C33 C 0.5915(7) 1.1085(9) 0.43200(7) 0.0678(15) Uani 1 1 d . . . .
H33A H 0.5752 1.1165 0.4181 0.102 Uiso 1 1 calc GR . . .
H33B H 0.6444 1.0340 0.4342 0.102 Uiso 1 1 calc GR . . .
H33C H 0.6697 1.2269 0.4372 0.102 Uiso 1 1 calc GR . . .
C34 C 0.0571(8) 1.2405(7) 0.47851(8) 0.0599(12) Uani 1 1 d . . . .
H34A H -0.0008 1.1182 0.4839 0.072 Uiso 0.54(5) 1 calc R P A 2
H34 H 0.0442 1.1454 0.4875 0.072 Uiso 0.46(5) 1 calc R P A 1
N1 N 0.2199(4) 0.8326(4) 0.50634(5) 0.0386(7) Uani 1 1 d . . . .
N9 N -0.0481(4) 0.7155(5) 0.53181(5) 0.0426(8) Uani 1 1 d . . . .
H9 H -0.0533 0.7460 0.5198 0.051 Uiso 1 1 calc R . . .
N24 N 0.2173(5) 1.0228(5) 0.47457(5) 0.0434(8) Uani 1 1 d . . . .
O8 O 0.1066(5) 0.6514(6) 0.55347(5) 0.0611(9) Uani 1 1 d . . . .
O23 O 0.4559(4) 1.0057(5) 0.46234(5) 0.0508(7) Uani 1 1 d . . . .
O37 O -0.1383(5) 0.7877(5) 0.49096(5) 0.0585(8) Uani 1 1 d D . . .
H37A H -0.0381 0.8785 0.4901 0.088 Uiso 0.204(13) 1 calc R P B 2
H37 H -0.0353 0.8598 0.4873 0.088 Uiso 0.796(13) 1 calc R P B 1
C16A C -0.0175(14) 1.0025(12) 0.55349(14) 0.0731(14) Uani 0.77(2) 1 d D P C 2
H16A H 0.0881 0.9867 0.5532 0.088 Uiso 0.77(2) 1 calc R P C 2
C17A C 0.0095(12) 1.1292(13) 0.57048(18) 0.0731(14) Uani 0.77(2) 1 d . P C 2
H17A H -0.0959 1.1405 0.5719 0.110 Uiso 0.77(2) 1 calc GR P C 2
H17B H 0.1121 1.2455 0.5678 0.110 Uiso 0.77(2) 1 calc GR P C 2
H17C H 0.0295 1.0818 0.5825 0.110 Uiso 0.77(2) 1 calc GR P C 2
C18A C -0.0166(12) 1.0953(12) 0.53458(18) 0.0731(14) Uani 0.77(2) 1 d . P C 2
H18A H -0.0212 1.0229 0.5235 0.110 Uiso 0.77(2) 1 calc GR P C 2
H18B H 0.0916 1.2107 0.5339 0.110 Uiso 0.77(2) 1 calc GR P C 2
H18C H -0.1196 1.1116 0.5343 0.110 Uiso 0.77(2) 1 calc GR P C 2
C19A C -0.3320(18) 0.3530(18) 0.53459(19) 0.0760(13) Uani 0.620(12) 1 d D P D 2
H19A H -0.2074 0.3827 0.5322 0.091 Uiso 0.620(12) 1 calc R P D 2
C20A C -0.4364(16) 0.1695(15) 0.54454(18) 0.0760(13) Uani 0.620(12) 1 d D P D 2
H20A H -0.3901 0.1764 0.5576 0.114 Uiso 0.620(12) 1 calc GR P D 2
H20B H -0.4234 0.0819 0.5370 0.114 Uiso 0.620(12) 1 calc GR P D 2
H20C H -0.5617 0.1347 0.5453 0.114 Uiso 0.620(12) 1 calc GR P D 2
C21A C -0.4275(16) 0.3356(14) 0.51511(15) 0.0760(13) Uani 0.620(12) 1 d D P D 2
H21A H -0.5461 0.3164 0.5177 0.114 Uiso 0.620(12) 1 calc GR P D 2
H21B H -0.4367 0.2352 0.5078 0.114 Uiso 0.620(12) 1 calc GR P D 2
H21C H -0.3602 0.4441 0.5076 0.114 Uiso 0.620(12) 1 calc GR P D 2
C35A C -0.090(4) 1.293(5) 0.4767(4) 0.094(8) Uani 0.54(5) 1 d . P A 2
H35A H -0.0364 1.4153 0.4723 0.141 Uiso 0.54(5) 1 calc GR P A 2
H35B H -0.1455 1.2805 0.4893 0.141 Uiso 0.54(5) 1 calc GR P A 2
H35C H -0.1788 1.2147 0.4673 0.141 Uiso 0.54(5) 1 calc GR P A 2
C36A C 0.180(2) 1.357(4) 0.4930(3) 0.089(8) Uani 0.54(5) 1 d . P A 2
H36A H 0.2657 1.3190 0.4960 0.133 Uiso 0.54(5) 1 calc GR P A 2
H36B H 0.1151 1.3518 0.5048 0.133 Uiso 0.54(5) 1 calc GR P A 2
H36C H 0.2423 1.4781 0.4881 0.133 Uiso 0.54(5) 1 calc GR P A 2
C38A C -0.151(5) 0.660(5) 0.4773(4) 0.096(2) Uani 0.204(13) 1 d D P B 2
H38A H -0.0285 0.7025 0.4729 0.115 Uiso 0.204(13) 1 calc R P B 2
H38B H -0.1845 0.5520 0.4850 0.115 Uiso 0.204(13) 1 calc R P B 2
C39A C -0.252(5) 0.599(6) 0.4607(4) 0.096(2) Uani 0.204(13) 1 d D P B 2
H39A H -0.1920 0.6834 0.4502 0.144 Uiso 0.204(13) 1 calc GR P B 2
H39B H -0.3674 0.5882 0.4631 0.144 Uiso 0.204(13) 1 calc GR P B 2
H39C H -0.2671 0.4840 0.4572 0.144 Uiso 0.204(13) 1 calc GR P B 2
C36 C 0.166(4) 1.429(4) 0.4886(5) 0.111(10) Uani 0.46(5) 1 d . P A 1
H36D H 0.2761 1.4416 0.4940 0.167 Uiso 0.46(5) 1 calc GR P A 1
H36E H 0.0959 1.4383 0.4991 0.167 Uiso 0.46(5) 1 calc GR P A 1
H36F H 0.1948 1.5218 0.4791 0.167 Uiso 0.46(5) 1 calc GR P A 1
C17 C -0.010(4) 1.075(5) 0.5778(5) 0.0731(14) Uani 0.23(2) 1 d . P C 1
H17D H -0.1005 1.1096 0.5786 0.110 Uiso 0.23(2) 1 calc GR P C 1
H17E H 0.1067 1.1791 0.5801 0.110 Uiso 0.23(2) 1 calc GR P C 1
H17F H -0.0330 0.9854 0.5876 0.110 Uiso 0.23(2) 1 calc GR P C 1
C16 C -0.013(4) 1.000(3) 0.5575(2) 0.0731(14) Uani 0.23(2) 1 d D P C 1
H16 H 0.0904 0.9815 0.5566 0.088 Uiso 0.23(2) 1 calc R P C 1
C18 C 0.002(4) 1.112(5) 0.5429(6) 0.0731(14) Uani 0.23(2) 1 d . P C 1
H18D H -0.0120 1.0532 0.5304 0.110 Uiso 0.23(2) 1 calc GR P C 1
H18E H 0.1186 1.2184 0.5435 0.110 Uiso 0.23(2) 1 calc GR P C 1
H18F H -0.0898 1.1442 0.5444 0.110 Uiso 0.23(2) 1 calc GR P C 1
C19 C -0.358(3) 0.369(3) 0.5332(3) 0.0760(13) Uani 0.380(12) 1 d D P D 1
H19 H -0.2478 0.4141 0.5253 0.091 Uiso 0.380(12) 1 calc R P D 1
C20 C -0.369(3) 0.220(3) 0.5469(3) 0.0760(13) Uani 0.380(12) 1 d D P D 1
H20D H -0.2603 0.2664 0.5545 0.114 Uiso 0.380(12) 1 calc GR P D 1
H20E H -0.3841 0.1201 0.5390 0.114 Uiso 0.380(12) 1 calc GR P D 1
H20F H -0.4702 0.1807 0.5556 0.114 Uiso 0.380(12) 1 calc GR P D 1
C21 C -0.515(2) 0.296(3) 0.5191(3) 0.0760(13) Uani 0.380(12) 1 d D P D 1
H21D H -0.6256 0.2490 0.5264 0.114 Uiso 0.380(12) 1 calc GR P D 1
H21E H -0.5173 0.2007 0.5113 0.114 Uiso 0.380(12) 1 calc GR P D 1
H21F H -0.5031 0.3903 0.5105 0.114 Uiso 0.380(12) 1 calc GR P D 1
C35 C -0.108(3) 1.212(4) 0.4731(3) 0.075(7) Uani 0.46(5) 1 d . P A 1
H35D H -0.0939 1.3142 0.4658 0.112 Uiso 0.46(5) 1 calc GR P A 1
H35E H -0.1784 1.1965 0.4847 0.112 Uiso 0.46(5) 1 calc GR P A 1
H35F H -0.1670 1.1060 0.4651 0.112 Uiso 0.46(5) 1 calc GR P A 1
C38 C -0.2283(15) 0.6602(13) 0.47611(13) 0.096(2) Uani 0.796(13) 1 d D P B 1
H38C H -0.1673 0.5914 0.4744 0.115 Uiso 0.796(13) 1 calc R P B 1
H38D H -0.3490 0.5773 0.4808 0.115 Uiso 0.796(13) 1 calc R P B 1
C39 C -0.2432(14) 0.7195(16) 0.45817(13) 0.096(2) Uani 0.796(13) 1 d D P B 1
H39D H -0.3174 0.6184 0.4498 0.144 Uiso 0.796(13) 1 calc GR P B 1
H39E H -0.1257 0.7886 0.4524 0.144 Uiso 0.796(13) 1 calc GR P B 1
H39F H -0.2971 0.7939 0.4595 0.144 Uiso 0.796(13) 1 calc GR P B 1

loop_
_atom_site_aniso_label
_atom_site_aniso_U_11
_atom_site_aniso_U_22
_atom_site_aniso_U_33
_atom_site_aniso_U_23
_atom_site_aniso_U_13
_atom_site_aniso_U_12
C2 0.042(2) 0.047(2) 0.0398(17) -0.0059(16) 0.0010(15) 0.0233(19)
C3 0.047(2) 0.062(3) 0.047(2) 0.0015(18) 0.0072(17) 0.032(2)
C4 0.046(2) 0.071(3) 0.052(2) 0.004(2) 0.0028(18) 0.038(2)
C5 0.049(2) 0.063(3) 0.0454(19) 0.0042(18) -0.0010(17) 0.036(2)
C6 0.039(2) 0.046(2) 0.0377(17) -0.0031(15) -0.0019(14) 0.0239(18)
C7 0.043(2) 0.051(2) 0.0392(18) -0.0022(16) -0.0025(15) 0.025(2)
C10 0.040(2) 0.061(3) 0.0392(17) 0.0033(17) 0.0037(15) 0.025(2)
C11 0.044(2) 0.067(3) 0.056(2) -0.007(2) -0.0035(18) 0.031(2)
C12 0.053(3) 0.083(4) 0.059(3) -0.011(2) 0.001(2) 0.044(3)
C13 0.045(3) 0.091(4) 0.053(2) 0.015(2) 0.0126(19) 0.042(3)
C14 0.042(2) 0.070(3) 0.058(2) 0.017(2) 0.0133(18) 0.025(2)
C15 0.044(3) 0.070(3) 0.047(2) 0.0079(19) 0.0042(17) 0.027(2)
C22 0.040(2) 0.041(2) 0.0431(18) -0.0004(15) -0.0002(15) 0.0171(19)
C25 0.059(3) 0.039(2) 0.048(2) 0.0031(16) -0.0034(18) 0.022(2)
C26 0.057(3) 0.043(2) 0.049(2) 0.0036(17) -0.0012(18) 0.019(2)
C27 0.085(4) 0.058(3) 0.056(3) 0.011(2) 0.004(2) 0.028(3)
C28 0.117(6) 0.055(3) 0.072(3) 0.016(2) -0.004(3) 0.043(4)
C29 0.110(5) 0.053(3) 0.075(3) 0.002(2) -0.015(3) 0.047(3)
C30 0.068(3) 0.045(3) 0.064(3) -0.0007(19) -0.009(2) 0.031(2)
C31 0.055(3) 0.060(3) 0.0417(19) 0.0072(17) -0.0013(17) 0.026(2)
C32 0.070(3) 0.061(3) 0.048(2) -0.002(2) -0.001(2) 0.038(3)
C33 0.065(3) 0.090(4) 0.042(2) 0.014(2) 0.011(2) 0.034(3)
C34 0.075(3) 0.056(3) 0.066(3) -0.009(2) -0.013(2) 0.046(3)
N1 0.0390(18) 0.0397(18) 0.0375(14) -0.0039(12) -0.0017(12) 0.0199(15)
N9 0.0368(18) 0.054(2) 0.0379(14) 0.0026(13) 0.0007(12) 0.0230(16)
N24 0.0467(19) 0.0400(19) 0.0434(16) 0.0018(13) 0.0003(14) 0.0216(16)
O8 0.062(2) 0.093(3) 0.0409(14) 0.0140(15) 0.0077(13) 0.048(2)
O23 0.0483(18) 0.063(2) 0.0399(13) 0.0077(12) 0.0058(12) 0.0271(16)
O37 0.0500(19) 0.068(2) 0.0613(17) 0.0034(15) -0.0014(14) 0.0325(18)
C16A 0.062(2) 0.062(2) 0.087(4) -0.022(2) 0.014(2) 0.0248(19)
C17A 0.062(2) 0.062(2) 0.087(4) -0.022(2) 0.014(2) 0.0248(19)
C18A 0.062(2) 0.062(2) 0.087(4) -0.022(2) 0.014(2) 0.0248(19)
C19A 0.054(4) 0.063(3) 0.097(3) -0.008(2) 0.008(2) 0.018(2)
C20A 0.054(4) 0.063(3) 0.097(3) -0.008(2) 0.008(2) 0.018(2)
C21A 0.054(4) 0.063(3) 0.097(3) -0.008(2) 0.008(2) 0.018(2)
C35A 0.095(14) 0.13(2) 0.094(12) 0.012(13) 0.011(11) 0.088(16)
C36A 0.072(9) 0.107(17) 0.082(9) -0.048(10) -0.007(7) 0.041(10)
C38A 0.080(5) 0.093(5) 0.095(3) -0.026(3) -0.010(3) 0.029(4)
C39A 0.080(5) 0.093(5) 0.095(3) -0.026(3) -0.010(3) 0.029(4)
C36 0.083(13) 0.080(16) 0.18(2) -0.068(14) -0.050(15) 0.045(11)
C17 0.062(2) 0.062(2) 0.087(4) -0.022(2) 0.014(2) 0.0248(19)
C16 0.062(2) 0.062(2) 0.087(4) -0.022(2) 0.014(2) 0.0248(19)
C18 0.062(2) 0.062(2) 0.087(4) -0.022(2) 0.014(2) 0.0248(19)
C19 0.054(4) 0.063(3) 0.097(3) -0.008(2) 0.008(2) 0.018(2)
C20 0.054(4) 0.063(3) 0.097(3) -0.008(2) 0.008(2) 0.018(2)
C21 0.054(4) 0.063(3) 0.097(3) -0.008(2) 0.008(2) 0.018(2)
C35 0.043(8) 0.091(16) 0.076(9) -0.009(9) -0.007(6) 0.023(9)
C38 0.080(5) 0.093(5) 0.095(3) -0.026(3) -0.010(3) 0.029(4)
C39 0.080(5) 0.093(5) 0.095(3) -0.026(3) -0.010(3) 0.029(4)

loop_
_atom_type_symbol
_atom_type_description
_atom_type_scat_dispersion_real
_atom_type_scat_dispersion_imag
_atom_type_scat_source
C C 0.0181 0.0091 'International Tables Vol C Tables 4.2.6.8 and 6.1.1.4'
H H 0.0000 0.0000 'International Tables Vol C Tables 4.2.6.8 and 6.1.1.4'
N N 0.0311 0.0180 'International Tables Vol C Tables 4.2.6.8 and 6.1.1.4'
O O 0.0492 0.0322 'International Tables Vol C Tables 4.2.6.8 and 6.1.1.4'

loop_
_geom_angle_atom_site_label_1
_geom_angle_atom_site_label_2
_geom_angle_atom_site_label_3
_geom_angle
C3 C2 C22 121.0(4)
N1 C2 C3 122.8(4)
N1 C2 C22 116.2(4)
C2 C3 H3 120.5
C4 C3 C2 119.1(4)
C4 C3 H3 120.5
C3 C4 H4 120.5
C3 C4 C5 118.9(4)
C5 C4 H4 120.5
C4 C5 H5 121.0
C6 C5 C4 118.1(4)
C6 C5 H5 121.0
C5 C6 C7 119.4(3)
N1 C6 C5 123.8(4)
N1 C6 C7 116.7(3)
N9 C7 C6 115.4(3)
O8 C7 C6 120.5(4)
O8 C7 N9 124.1(4)
C11 C10 C15 122.7(4)
C11 C10 N9 118.6(4)
C15 C10 N9 118.7(4)
C10 C11 C16A 119.0(7)
C10 C11 C16 124(2)
C12 C11 C10 117.6(5)
C12 C11 C16A 123.4(7)
C12 C11 C16 117.5(18)
C11 C12 H12 119.5
C13 C12 C11 121.0(5)
C13 C12 H12 119.5
C12 C13 H13 119.7
C14 C13 C12 120.7(4)
C14 C13 H13 119.7
C13 C14 H14 119.5
C13 C14 C15 121.0(5)
C15 C14 H14 119.5
C10 C15 C19A 120.2(7)
C10 C15 C19 123.2(11)
C14 C15 C10 117.0(5)
C14 C15 C19A 122.6(7)
C14 C15 C19 119.3(11)
N24 C22 C2 122.1(3)
N24 C22 O23 124.9(4)
O23 C22 C2 112.8(4)
C26 C25 C30 121.2(4)
C26 C25 N24 120.2(4)
C30 C25 N24 118.5(4)
C25 C26 C27 119.6(5)
C25 C26 C31 117.6(4)
C27 C26 C31 122.8(5)
C26 C27 H27 120.3
C28 C27 C26 119.4(5)
C28 C27 H27 120.3
C27 C28 H28 119.8
C29 C28 C27 120.4(5)
C29 C28 H28 119.8
C28 C29 H29 118.5
C28 C29 C30 122.9(6)
C30 C29 H29 118.5
C25 C30 C34 121.6(4)
C29 C30 C25 116.4(5)
C29 C30 C34 121.8(5)
C26 C31 C32 112.6(4)
C26 C31 C33 113.8(4)
C32 C31 C33 111.2(4)
O23 C31 C26 107.2(3)
O23 C31 C32 107.9(4)
O23 C31 C33 103.4(4)
C31 C32 H32A 109.5
C31 C32 H32B 109.5
C31 C32 H32C 109.5
H32A C32 H32B 109.5
H32A C32 H32C 109.5
H32B C32 H32C 109.5
C31 C33 H33A 109.5
C31 C33 H33B 109.5
C31 C33 H33C 109.5
H33A C33 H33B 109.5
H33A C33 H33C 109.5
H33B C33 H33C 109.5
C30 C34 H34A 106.9
C30 C34 H34 110.1
C30 C34 C35A 118.2(10)
C30 C34 C36 108.8(13)
C35A C34 H34A 106.9
C36A C34 C30 111.0(8)
C36A C34 H34A 106.9
C36A C34 C35A 106.2(12)
C36 C34 H34 110.1
C35 C34 C30 107.9(11)
C35 C34 H34 110.1
C35 C34 C36 109.7(12)
C2 N1 C6 117.3(3)
C7 N9 C10 121.9(3)
C7 N9 H9 119.0
C10 N9 H9 119.0
C22 N24 C25 117.0(4)
C22 O23 C31 116.7(3)
C38A O37 H37A 109.5
C38 O37 H37 109.5
C11 C16A H16A 107.1
C11 C16A C17A 113.7(7)
C11 C16A C18A 113.6(6)
C17A C16A H16A 107.1
C18A C16A H16A 107.1
C18A C16A C17A 107.9(9)
C16A C17A H17A 109.5
C16A C17A H17B 109.5
C16A C17A H17C 109.5
H17A C17A H17B 109.5
H17A C17A H17C 109.5
H17B C17A H17C 109.5
C16A C18A H18A 109.5
C16A C18A H18B 109.5
C16A C18A H18C 109.5
H18A C18A H18B 109.5
H18A C18A H18C 109.5
H18B C18A H18C 109.5
C15 C19A H19A 110.1
C20A C19A C15 114.6(10)
C20A C19A H19A 110.1
C21A C19A C15 105.9(8)
C21A C19A H19A 110.1
C21A C19A C20A 105.8(11)
C19A C20A H20A 109.5
C19A C20A H20B 109.5
C19A C20A H20C 109.5
H20A C20A H20B 109.5
H20A C20A H20C 109.5
H20B C20A H20C 109.5
C19A C21A H21A 109.5
C19A C21A H21B 109.5
C19A C21A H21C 109.5
H21A C21A H21B 109.5
H21A C21A H21C 109.5
H21B C21A H21C 109.5
C34 C35A H35A 109.5
C34 C35A H35B 109.5
C34 C35A H35C 109.5
H35A C35A H35B 109.5
H35A C35A H35C 109.5
H35B C35A H35C 109.5
C34 C36A H36A 109.5
C34 C36A H36B 109.5
C34 C36A H36C 109.5
H36A C36A H36B 109.5
H36A C36A H36C 109.5
H36B C36A H36C 109.5
O37 C38A H38A 104.9
O37 C38A H38B 104.9
H38A C38A H38B 105.8
C39A C38A O37 129(3)
C39A C38A H38A 104.9
C39A C38A H38B 104.9
C38A C39A H39A 109.5
C38A C39A H39B 109.5
C38A C39A H39C 109.5
H39A C39A H39B 109.5
H39A C39A H39C 109.5
H39B C39A H39C 109.5
C34 C36 H36D 109.5
C34 C36 H36E 109.5
C34 C36 H36F 109.5
H36D C36 H36E 109.5
H36D C36 H36F 109.5
H36E C36 H36F 109.5
H17D C17 H17E 109.5
H17D C17 H17F 109.5
H17E C17 H17F 109.5
C16 C17 H17D 109.5
C16 C17 H17E 109.5
C16 C17 H17F 109.5
C11 C16 C17 109(2)
C11 C16 H16 107.4
C17 C16 H16 107.4
C18 C16 C11 112.7(19)
C18 C16 C17 113(3)
C18 C16 H16 107.4
C16 C18 H18D 109.5
C16 C18 H18E 109.5
C16 C18 H18F 109.5
H18D C18 H18E 109.5
H18D C18 H18F 109.5
H18E C18 H18F 109.5
C15 C19 H19 107.6
C15 C19 C20 105.3(15)
C15 C19 C21 117.3(11)
C20 C19 H19 107.6
C21 C19 H19 107.6
C21 C19 C20 111.2(19)
C19 C20 H20D 109.5
C19 C20 H20E 109.5
C19 C20 H20F 109.5
H20D C20 H20E 109.5
H20D C20 H20F 109.5
H20E C20 H20F 109.5
C19 C21 H21D 109.5
C19 C21 H21E 109.5
C19 C21 H21F 109.5
H21D C21 H21E 109.5
H21D C21 H21F 109.5
H21E C21 H21F 109.5
C34 C35 H35D 109.5
C34 C35 H35E 109.5
C34 C35 H35F 109.5
H35D C35 H35E 109.5
H35D C35 H35F 109.5
H35E C35 H35F 109.5
O37 C38 H38C 107.8
O37 C38 H38D 107.8
H38C C38 H38D 107.1
C39 C38 O37 118.2(9)
C39 C38 H38C 107.8
C39 C38 H38D 107.8
C38 C39 H39D 109.5
C38 C39 H39E 109.5
C38 C39 H39F 109.5
H39D C39 H39E 109.5
H39D C39 H39F 109.5
H39E C39 H39F 109.5

loop_
_geom_bond_atom_site_label_1
_geom_bond_atom_site_label_2
_geom_bond_distance
C2 C3 1.395(6)
C2 C22 1.480(6)
C2 N1 1.339(5)
C3 H3 0.9500
C3 C4 1.377(6)
C4 H4 0.9500
C4 C5 1.391(6)
C5 H5 0.9500
C5 C6 1.386(6)
C6 C7 1.505(5)
C6 N1 1.341(5)
C7 N9 1.339(5)
C7 O8 1.227(5)
C10 C11 1.394(7)
C10 C15 1.404(7)
C10 N9 1.436(5)
C11 C12 1.385(6)
C11 C16A 1.516(8)
C11 C16 1.515(9)
C12 H12 0.9500
C12 C13 1.379(8)
C13 H13 0.9500
C13 C14 1.370(8)
C14 H14 0.9500
C14 C15 1.397(6)
C15 C19A 1.583(14)
C15 C19 1.43(2)
C22 N24 1.277(5)
C22 O23 1.343(5)
C25 C26 1.397(7)
C25 C30 1.412(7)
C25 N24 1.422(5)
C26 C27 1.398(6)
C26 C31 1.499(7)
C27 H27 0.9500
C27 C28 1.380(9)
C28 H28 0.9500
C28 C29 1.362(9)
C29 H29 0.9500
C29 C30 1.394(7)
C30 C34 1.515(7)
C31 C32 1.508(7)
C31 C33 1.518(7)
C31 O23 1.480(5)
C32 H32A 0.9800
C32 H32B 0.9800
C32 H32C 0.9800
C33 H33A 0.9800
C33 H33B 0.9800
C33 H33C 0.9800
C34 H34A 1.0000
C34 H34 1.0000
C34 C35A 1.57(2)
C34 C36A 1.450(18)
C34 C36 1.59(2)
C34 C35 1.38(3)
N9 H9 0.8800
O37 H37A 0.8400
O37 H37 0.8400
O37 C38A 1.427(9)
O37 C38 1.427(8)
C16A H16A 1.0000
C16A C17A 1.549(12)
C16A C18A 1.535(14)
C17A H17A 0.9800
C17A H17B 0.9800
C17A H17C 0.9800
C18A H18A 0.9800
C18A H18B 0.9800
C18A H18C 0.9800
C19A H19A 1.0000
C19A C20A 1.554(13)
C19A C21A 1.550(12)
C20A H20A 0.9800
C20A H20B 0.9800
C20A H20C 0.9800
C21A H21A 0.9800
C21A H21B 0.9800
C21A H21C 0.9800
C35A H35A 0.9800
C35A H35B 0.9800
C35A H35C 0.9800
C36A H36A 0.9800
C36A H36B 0.9800
C36A H36C 0.9800
C38A H38A 0.9900
C38A H38B 0.9900
C38A C39A 1.374(13)
C39A H39A 0.9800
C39A H39B 0.9800
C39A H39C 0.9800
C36 H36D 0.9800
C36 H36E 0.9800
C36 H36F 0.9800
C17 H17D 0.9800
C17 H17E 0.9800
C17 H17F 0.9800
C17 C16 1.54(4)
C16 H16 1.0000
C16 C18 1.36(4)
C18 H18D 0.9800
C18 H18E 0.9800
C18 H18F 0.9800
C19 H19 1.0000
C19 C20 1.572(14)
C19 C21 1.541(14)
C20 H20D 0.9800
C20 H20E 0.9800
C20 H20F 0.9800
C21 H21D 0.9800
C21 H21E 0.9800
C21 H21F 0.9800
C35 H35D 0.9800
C35 H35E 0.9800
C35 H35F 0.9800
C38 H38C 0.9900
C38 H38D 0.9900
C38 C39 1.374(13)
C39 H39D 0.9800
C39 H39E 0.9800
C39 H39F 0.9800

loop_
_geom_hbond_atom_site_label_D
_geom_hbond_atom_site_label_H
_geom_hbond_atom_site_label_A
_geom_hbond_distance_DH
_geom_hbond_distance_HA
_geom_hbond_distance_DA
_geom_hbond_angle_DHA
_geom_hbond_site_symmetry_A
C33 H33A O8 0.98 2.38 3.337(6) 165 6_664
N9 H9 O37 0.88 2.22 3.077(4) 166 .
O37 H37 N24 0.84 2.13 2.963(5) 173 .

loop_
_geom_torsion_atom_site_label_1
_geom_torsion_atom_site_label_2
_geom_torsion_atom_site_label_3
_geom_torsion_atom_site_label_4
_geom_torsion
C2 C3 C4 C5 0.8(7)
C2 C22 N24 C25 169.1(4)
C2 C22 O23 C31 156.6(4)
C3 C2 C22 N24 -168.8(4)
C3 C2 C22 O23 6.8(6)
C3 C2 N1 C6 0.7(6)
C3 C4 C5 C6 0.9(7)
C4 C5 C6 C7 -179.7(4)
C4 C5 C6 N1 -1.9(7)
C5 C6 C7 N9 -173.2(4)
C5 C6 C7 O8 6.7(7)
C5 C6 N1 C2 1.1(6)
C6 C7 N9 C10 -175.7(4)
C7 C6 N1 C2 178.9(4)
C10 C11 C12 C13 0.1(7)
C10 C11 C16A C17A -161.4(8)
C10 C11 C16A C18A 74.7(12)
C10 C11 C16 C17 -148(2)
C10 C11 C16 C18 86(4)
C10 C15 C19A C20A 148.5(9)
C10 C15 C19A C21A -95.2(9)
C10 C15 C19 C20 121.8(15)
C10 C15 C19 C21 -114.0(18)
C11 C10 C15 C14 0.3(7)
C11 C10 C15 C19A -174.4(6)
C11 C10 C15 C19 172.6(7)
C11 C10 N9 C7 89.6(5)
C11 C12 C13 C14 0.6(8)
C12 C11 C16A C17A 19.9(13)
C12 C11 C16A C18A -104.0(8)
C12 C11 C16 C17 23(3)
C12 C11 C16 C18 -103(3)
C12 C13 C14 C15 -0.9(7)
C13 C14 C15 C10 0.5(7)
C13 C14 C15 C19A 175.1(6)
C13 C14 C15 C19 -172.1(8)
C14 C15 C19A C20A -25.9(12)
C14 C15 C19A C21A 90.3(10)
C14 C15 C19 C20 -66.1(16)
C14 C15 C19 C21 58(2)
C15 C10 C11 C12 -0.6(7)
C15 C10 C11 C16A -179.4(7)
C15 C10 C11 C16 169.7(14)
C15 C10 N9 C7 -91.1(5)
C22 C2 C3 C4 177.0(4)
C22 C2 N1 C6 -178.0(4)
C25 C26 C27 C28 0.9(8)
C25 C26 C31 C32 85.1(5)
C25 C26 C31 C33 -147.1(4)
C25 C26 C31 O23 -33.4(6)
C25 C30 C34 C35A -155(2)
C25 C30 C34 C36A 81.5(18)
C25 C30 C34 C36 111.6(17)
C25 C30 C34 C35 -129.5(17)
C26 C25 C30 C29 0.9(8)
C26 C25 C30 C34 -174.2(5)
C26 C25 N24 C22 17.9(6)
C26 C27 C28 C29 -0.1(10)
C26 C31 O23 C22 45.2(5)
C27 C26 C31 C32 -92.5(6)
C27 C26 C31 C33 35.3(7)
C27 C26 C31 O23 149.0(5)
C27 C28 C29 C30 -0.3(11)
C28 C29 C30 C25 -0.1(9)
C28 C29 C30 C34 175.0(6)
C29 C30 C34 C35A 30(2)
C29 C30 C34 C36A -93.3(18)
C29 C30 C34 C36 -63.2(18)
C29 C30 C34 C35 55.7(18)
C30 C25 C26 C27 -1.3(8)
C30 C25 C26 C31 -179.0(5)
C30 C25 N24 C22 -158.9(4)
C31 C26 C27 C28 178.5(5)
C32 C31 O23 C22 -76.3(5)
C33 C31 O23 C22 165.8(4)
N1 C2 C3 C4 -1.7(7)
N1 C2 C22 N24 9.9(6)
N1 C2 C22 O23 -174.5(4)
N1 C6 C7 N9 8.8(5)
N1 C6 C7 O8 -171.3(4)
N9 C10 C11 C12 178.7(4)
N9 C10 C11 C16A 0.0(8)
N9 C10 C11 C16 -10.9(15)
N9 C10 C15 C14 -179.0(4)
N9 C10 C15 C19A 6.3(7)
N9 C10 C15 C19 -6.8(9)
N24 C22 O23 C31 -27.9(6)
N24 C25 C26 C27 -177.9(5)
N24 C25 C26 C31 4.4(7)
N24 C25 C30 C29 177.6(5)
N24 C25 C30 C34 2.5(7)
O8 C7 N9 C10 4.4(7)
O23 C22 N24 C25 -5.9(6)
C16A C11 C12 C13 178.8(7)
C16 C11 C12 C13 -170.9(16)
